data_9017215
loop_
_publ_author_name
'Angel, R. J.'
'Ross, N. L.'
'Zhao, J.'
'Sochalski-Kolbus L'
'Kruger, H.'
'Schmidt, B. C.'

_publ_section_title
;
 Structural controls on the anisotropy of tetrahedral frameworks:
 the example of monoclinic feldspars
 Note: Gemini RT Data, Sample H003
;
_journal_name_full 'European Journal of Mineralogy'
_journal_page_first 597
_journal_page_last 614
_journal_volume 25
_journal_year 2013
_chemical_compound_source Unknown
_chemical_formula_sum 'Al K0.92 Na0.08 O8 Si3'
_chemical_name_mineral Orthoclase
_space_group_IT_number 12
_space_group_name_Hall '-C 2y'
_space_group_name_H-M_alt 'C 1 2/m 1'
_symmetry_space_group_name_H-M 'C 1 2/m 1'
_cell_angle_alpha 90
_cell_angle_beta 116.042
_cell_angle_gamma 90
_cell_formula_units_Z 4
_cell_length_a 8.5739
_cell_length_b 12.9874
_cell_length_c 7.2018
_cell_volume 720.521
_database_code_amcsd 0020540
_exptl_crystal_density_diffrn 2.554
_cod_data_source_file inputs/fixed/downloads/08/08584.cif
_cod_data_source_block 08584
_cod_original_formula_sum '(K.92 Na.08) (Si3 Al) O8'
_cod_database_code 9017215

loop_
_space_group_symop_operation_xyz
x,y,z
1/2+x,1/2+y,z
x,-y,z
1/2+x,1/2-y,z
-x,y,-z
1/2-x,1/2+y,-z
-x,-y,-z
1/2-x,1/2-y,-z

loop_
_atom_site_aniso_label
_atom_site_aniso_U_11
_atom_site_aniso_U_22
_atom_site_aniso_U_33
_atom_site_aniso_U_12
_atom_site_aniso_U_13
_atom_site_aniso_U_23
K 0.01850 0.03360 0.02810 0.00000 0.00699 0.00000
Na 0.01850 0.03360 0.02810 0.00000 0.00699 0.00000
SiT1 0.01133 0.01162 0.00984 -0.00226 0.00484 -0.00138
AlT1A 0.01133 0.01162 0.00984 -0.00226 0.00484 -0.00138
SiT2 0.01070 0.00972 0.01153 -0.00010 0.00424 0.00038
AlT2A 0.01070 0.00972 0.01153 -0.00010 0.00424 0.00038
OA1 0.02410 0.01960 0.02070 0.00000 0.01080 0.00000
OA2 0.02020 0.01280 0.02230 0.00000 0.00270 0.00000
OB 0.02160 0.03170 0.02700 -0.00260 0.01580 0.00200
OC 0.01610 0.01770 0.02140 -0.00250 0.00630 -0.00310
OD 0.02040 0.01980 0.01310 0.00170 0.00230 0.00130

loop_
_atom_site_label
_atom_site_fract_x
_atom_site_fract_y
_atom_site_fract_z
_atom_site_occupancy
_atom_site_U_iso_or_equiv
_atom_site_type_symbol
_atom_site_attached_hydrogens
K 0.28459 0.00000 0.13815 0.92000 0.02791 K 0
Na 0.28459 0.00000 0.13815 0.08000 0.02791 Na 0
SiT1 0.00935 0.18474 0.22409 0.62000 0.01086 Si 0
AlT1A 0.00935 0.18474 0.22409 0.38000 0.01086 Al 0
SiT2 0.70899 0.11770 0.34449 0.88000 0.01088 Si 0
AlT2A 0.70899 0.11770 0.34449 0.12000 0.01088 Al 0
OA1 0.00000 0.14592 0.00000 1.00000 0.02110 O 0
OA2 0.63753 0.00000 0.28520 1.00000 0.02080 O 0
OB 0.82646 0.14651 0.22738 1.00000 0.02490 O 0
OC 0.03505 0.31153 0.25924 1.00000 0.01910 O 0
OD 0.18100 0.12582 0.40703 1.00000 0.01960 O 0

loop_
_cod_changelog_entry_id
_cod_changelog_entry_author
_cod_changelog_entry_date
_cod_changelog_entry_text
1
;cod-tools version 3.8.0
Id: cif_guess_AMCSD_atom_types 9581 2023-05-17 12:35:41Z saulius
;
2023-05-23T09:20:20+03:00
;Derived atom types and hydrogen counts
from atom names that follow the AMCSD naming convention
(Wat == water, O-H == hydroxyl).
;

loop_
_cod_related_entry_id
_cod_related_entry_database
_cod_related_entry_code
1 AMCSD 0020540
